data_7110188
loop_
_publ_author_name
'Sujit Mahato'
'Surajit Haldar'
'Chandan K. Jana'

_publ_section_title
;
 Diastereoselective alpha-C-H functionalization of aliphatic
 N-heterocycles: an efficient route to ring fused oxazines
;
_journal_name_full Chem.Commun.
_journal_page_first 332
_journal_paper_doi 10.1039/c3cc46191b
_journal_volume 50
_journal_year 2014
_chemical_compound_source synthesis
_chemical_formula_moiety 'C22 H20 N2 O3'
_chemical_formula_sum 'C22 H20 N2 O3'
_chemical_formula_weight 360.40
_chemical_name_systematic rac-(7aS,12R)-12-(3-Nitro-phenyl)-8,9,10,11-tetrahydro-7aH,12H-7-oxa-11a-aza-benzo[a]anthracene
_space_group_IT_number 29
_symmetry_cell_setting orthorhombic
_symmetry_Int_Tables_number 29
_symmetry_space_group_name_Hall 'P 2c -2ac'
_symmetry_space_group_name_H-M 'P c a 21'
_atom_sites_solution_hydrogens geom
_atom_sites_solution_primary direct
_atom_sites_solution_secondary difmap
_audit_creation_method SHELXL-97
_cell_angle_alpha 90.00
_cell_angle_beta 90.00
_cell_angle_gamma 90.00
_cell_formula_units_Z 4
_cell_length_a 8.8679(18)
_cell_length_b 15.764(3)
_cell_length_c 13.088(3)
_cell_measurement_temperature 296(2)
_cell_volume 1829.6(7)
_computing_structure_refinement 'SHELXL-97 (Sheldrick, 1997)'
_computing_structure_solution 'SHELXS-97 (Sheldrick, 1990)'
_diffrn_ambient_temperature 296(2)
_diffrn_measured_fraction_theta_full 0.986
_diffrn_measured_fraction_theta_max 0.986
_diffrn_radiation_monochromator graphite
_diffrn_radiation_probe x-ray
_diffrn_radiation_type MoK\a
_diffrn_radiation_wavelength 0.71073
_diffrn_reflns_av_R_equivalents 0.0680
_diffrn_reflns_av_sigmaI/netI 0.0537
_diffrn_reflns_limit_h_max 11
_diffrn_reflns_limit_h_min -11
_diffrn_reflns_limit_k_max 20
_diffrn_reflns_limit_k_min -20
_diffrn_reflns_limit_l_max 16
_diffrn_reflns_limit_l_min -16
_diffrn_reflns_number 19032
_diffrn_reflns_theta_full 27.59
_diffrn_reflns_theta_max 27.59
_diffrn_reflns_theta_min 2.58
_diffrn_source 'fine-focus sealed tube'
_exptl_absorpt_coefficient_mu 0.088
_exptl_crystal_density_diffrn 1.308
_exptl_crystal_density_method 'not measured'
_exptl_crystal_F_000 760
_exptl_crystal_recrystallization_method ethylacetate
_refine_diff_density_max 0.282
_refine_diff_density_min -0.280
_refine_diff_density_rms 0.070
_refine_ls_abs_structure_details 'Flack H D (1983), Acta Cryst. A39, 876-881'
_refine_ls_abs_structure_Flack 0.4(14)
_refine_ls_extinction_method none
_refine_ls_goodness_of_fit_ref 1.011
_refine_ls_hydrogen_treatment mixed
_refine_ls_matrix_type full
_refine_ls_number_parameters 244
_refine_ls_number_reflns 3926
_refine_ls_number_restraints 1
_refine_ls_restrained_S_all 1.010
_refine_ls_R_factor_all 0.0825
_refine_ls_R_factor_gt 0.0456
_refine_ls_shift/su_max 0.000
_refine_ls_shift/su_mean 0.000
_refine_ls_structure_factor_coef Fsqd
_refine_ls_weighting_details 'calc w=1/[\s^2^(Fo^2^)+(0.0492P)^2^+0.0000P] where P=(Fo^2^+2Fc^2^)/3'
_refine_ls_weighting_scheme calc
_refine_ls_wR_factor_gt 0.0855
_refine_ls_wR_factor_ref 0.1078
_reflns_number_gt 2632
_reflns_number_total 3926
_reflns_threshold_expression >2sigma(I)
_cod_data_source_file c3cc46191b.txt
_cod_data_source_block sh
_cod_original_cell_volume 1829.7(7)
_cod_database_code 7110188

loop_
_symmetry_equiv_pos_as_xyz
'x, y, z'
'-x, -y, z+1/2'
'x+1/2, -y, z'
'-x+1/2, y, z+1/2'

loop_
_atom_site_label
_atom_site_type_symbol
_atom_site_fract_x
_atom_site_fract_y
_atom_site_fract_z
_atom_site_U_iso_or_equiv
_atom_site_adp_type
_atom_site_occupancy
_atom_site_symmetry_multiplicity
_atom_site_calc_flag
_atom_site_refinement_flags
O1 O 0.17976(17) 0.27288(11) 0.68205(12) 0.0502(5) Uani 1 1 d .
N1 N 0.11732(18) 0.21884(12) 0.51322(14) 0.0376(5) Uani 1 1 d .
C2 C 0.4634(2) 0.35933(14) 0.50198(18) 0.0378(5) Uani 1 1 d .
C6 C 0.2964(2) 0.31740(15) 0.63977(17) 0.0416(6) Uani 1 1 d .
C1 C 0.3443(2) 0.30691(14) 0.54008(16) 0.0356(5) Uani 1 1 d .
C3 C 0.5329(2) 0.41959(15) 0.5685(2) 0.0440(6) Uani 1 1 d .
C5 C 0.3649(3) 0.37779(16) 0.7051(2) 0.0498(6) Uani 1 1 d .
H5 H 0.3304 0.3843 0.7717 0.060 Uiso 1 1 calc R
C10 C 0.2687(2) 0.24108(13) 0.47286(17) 0.0366(5) Uani 1 1 d .
H10 H 0.2552 0.2660 0.4049 0.044 Uiso 1 1 calc R
C4 C 0.4802(3) 0.42591(17) 0.6708(2) 0.0513(7) Uani 1 1 d .
H4 H 0.5263 0.4641 0.7151 0.062 Uiso 1 1 calc R
C8 C 0.1238(2) 0.20063(16) 0.62071(18) 0.0433(6) Uani 1 1 d .
H8 H 0.1931 0.1529 0.6306 0.052 Uiso 1 1 calc R
C11 C 0.5149(2) 0.35532(16) 0.3994(2) 0.0447(6) Uani 1 1 d .
H11 H 0.4709 0.3169 0.3545 0.054 Uiso 1 1 calc R
C12 C 0.6286(3) 0.40721(17) 0.3655(2) 0.0550(7) Uani 1 1 d .
H12 H 0.6599 0.4040 0.2978 0.066 Uiso 1 1 calc R
C13 C 0.6977(3) 0.46482(18) 0.4318(2) 0.0633(8) Uani 1 1 d .
H13 H 0.7762 0.4988 0.4085 0.076 Uiso 1 1 calc R
C14 C 0.6504(3) 0.47122(16) 0.5305(2) 0.0578(8) Uani 1 1 d .
H14 H 0.6962 0.5103 0.5737 0.069 Uiso 1 1 calc R
C15 C 0.3579(2) 0.15912(14) 0.46054(18) 0.0365(5) Uani 1 1 d .
C20 C 0.3827(2) 0.02558(16) 0.3757(2) 0.0450(6) Uani 1 1 d .
C19 C 0.4710(2) 0.13424(16) 0.52699(19) 0.0478(6) Uani 1 1 d .
H19 H 0.5025 0.1711 0.5782 0.057 Uiso 1 1 calc R
C16 C 0.3154(2) 0.10394(16) 0.38209(18) 0.0416(6) Uani 1 1 d .
H16 H 0.2425 0.1200 0.3348 0.050 Uiso 1 1 calc R
C18 C 0.5381(3) 0.05485(17) 0.5182(2) 0.0596(8) Uani 1 1 d .
H18 H 0.6143 0.0392 0.5632 0.071 Uiso 1 1 calc R
C17 C 0.4921(3) -0.00078(19) 0.4431(2) 0.0562(7) Uani 1 1 d .
H17 H 0.5340 -0.0547 0.4381 0.067 Uiso 1 1 calc R
N2 N 0.3374(3) -0.03178(19) 0.2922(2) 0.0682(7) Uani 1 1 d .
O3 O 0.2437(3) -0.00611(14) 0.23028(18) 0.0858(7) Uani 1 1 d .
O2 O 0.3955(3) -0.10157(17) 0.2872(2) 0.1083(9) Uani 1 1 d .
C21 C 0.0000(2) 0.27999(16) 0.4838(2) 0.0510(7) Uani 1 1 d .
H21A H -0.0024 0.2856 0.4101 0.061 Uiso 1 1 calc R
H21B H 0.0231 0.3351 0.5128 0.061 Uiso 1 1 calc R
C24 C -0.0265(2) 0.17630(18) 0.6656(2) 0.0521(7) Uani 1 1 d .
H24A H -0.0178 0.1735 0.7394 0.062 Uiso 1 1 calc R
H24B H -0.0545 0.1204 0.6412 0.062 Uiso 1 1 calc R
C23 C -0.1490(3) 0.23922(18) 0.6373(2) 0.0598(8) Uani 1 1 d .
H23A H -0.1293 0.2933 0.6699 0.072 Uiso 1 1 calc R
H23B H -0.2460 0.2187 0.6610 0.072 Uiso 1 1 calc R
C22 C -0.1525(2) 0.25050(19) 0.5219(2) 0.0602(8) Uani 1 1 d .
H22A H -0.1785 0.1971 0.4896 0.072 Uiso 1 1 calc R
H22B H -0.2288 0.2919 0.5037 0.072 Uiso 1 1 calc R

loop_
_atom_site_aniso_label
_atom_site_aniso_U_11
_atom_site_aniso_U_22
_atom_site_aniso_U_33
_atom_site_aniso_U_23
_atom_site_aniso_U_13
_atom_site_aniso_U_12
O1 0.0504(9) 0.0580(12) 0.0423(9) -0.0037(9) 0.0041(8) -0.0095(8)
N1 0.0335(9) 0.0360(11) 0.0434(11) 0.0040(10) -0.0037(8) -0.0005(8)
C2 0.0350(11) 0.0312(13) 0.0472(14) 0.0016(12) -0.0092(10) 0.0005(10)
C6 0.0401(12) 0.0407(15) 0.0440(14) -0.0009(12) -0.0069(11) 0.0018(10)
C1 0.0364(10) 0.0321(13) 0.0383(13) -0.0006(11) -0.0061(9) 0.0009(9)
C3 0.0460(13) 0.0334(14) 0.0524(16) -0.0029(12) -0.0125(12) 0.0009(11)
C5 0.0565(14) 0.0505(16) 0.0425(15) -0.0064(13) -0.0080(12) 0.0034(13)
C10 0.0360(11) 0.0379(13) 0.0358(12) 0.0012(11) -0.0034(9) -0.0054(10)
C4 0.0522(14) 0.0457(17) 0.0560(17) -0.0101(14) -0.0139(13) -0.0023(12)
C8 0.0425(13) 0.0410(15) 0.0465(14) 0.0034(12) -0.0020(11) 0.0002(11)
C11 0.0467(14) 0.0400(15) 0.0474(14) 0.0017(13) -0.0071(11) -0.0055(11)
C12 0.0577(16) 0.0526(17) 0.0546(16) 0.0035(14) -0.0013(13) -0.0122(13)
C13 0.0623(18) 0.0517(18) 0.076(2) 0.0068(17) -0.0028(16) -0.0224(14)
C14 0.0540(15) 0.0434(16) 0.076(2) -0.0067(16) -0.0167(14) -0.0143(13)
C15 0.0331(10) 0.0339(13) 0.0426(12) 0.0011(11) 0.0018(10) -0.0057(10)
C20 0.0449(13) 0.0398(15) 0.0505(15) -0.0077(13) 0.0086(11) -0.0077(12)
C19 0.0452(13) 0.0458(16) 0.0524(16) -0.0073(13) -0.0076(11) 0.0053(11)
C16 0.0408(12) 0.0421(15) 0.0420(14) 0.0004(12) 0.0010(10) -0.0119(11)
C18 0.0487(14) 0.0571(19) 0.073(2) -0.0040(17) -0.0081(14) 0.0122(13)
C17 0.0530(14) 0.0423(15) 0.0734(19) -0.0027(16) 0.0167(13) 0.0089(12)
N2 0.0797(18) 0.0576(18) 0.0673(17) -0.0189(15) 0.0132(14) -0.0148(15)
O3 0.0981(16) 0.0832(16) 0.0761(16) -0.0328(14) -0.0130(13) -0.0086(14)
O2 0.158(2) 0.0527(15) 0.114(2) -0.0338(15) -0.0044(18) 0.0137(16)
C21 0.0417(13) 0.0538(17) 0.0575(17) 0.0118(14) -0.0041(11) 0.0065(12)
C24 0.0460(13) 0.0527(17) 0.0575(17) 0.0093(14) 0.0069(12) -0.0047(12)
C23 0.0420(14) 0.068(2) 0.0691(19) 0.0018(16) 0.0084(13) 0.0035(13)
C22 0.0384(13) 0.0668(19) 0.075(2) 0.0073(16) -0.0044(13) 0.0071(13)

loop_
_atom_type_symbol
_atom_type_description
_atom_type_scat_dispersion_real
_atom_type_scat_dispersion_imag
_atom_type_scat_source
C C 0.0033 0.0016 'International Tables Vol C Tables 4.2.6.8 and 6.1.1.4'
H H 0.0000 0.0000 'International Tables Vol C Tables 4.2.6.8 and 6.1.1.4'
N N 0.0061 0.0033 'International Tables Vol C Tables 4.2.6.8 and 6.1.1.4'
O O 0.0106 0.0060 'International Tables Vol C Tables 4.2.6.8 and 6.1.1.4'

loop_
_geom_angle_atom_site_label_1
_geom_angle_atom_site_label_2
_geom_angle_atom_site_label_3
_geom_angle
C6 O1 C8 115.44(16)
C8 N1 C21 114.54(19)
C8 N1 C10 111.06(17)
C21 N1 C10 113.10(17)
C11 C2 C3 117.8(2)
C11 C2 C1 122.8(2)
C3 C2 C1 119.4(2)
O1 C6 C1 123.6(2)
O1 C6 C5 115.2(2)
C1 C6 C5 121.2(2)
C6 C1 C2 119.1(2)
C6 C1 C10 119.6(2)
C2 C1 C10 121.3(2)
C14 C3 C4 122.2(2)
C14 C3 C2 119.2(2)
C4 C3 C2 118.6(2)
C4 C5 C6 120.2(2)
N1 C10 C1 110.77(18)
N1 C10 C15 107.85(17)
C1 C10 C15 114.38(17)
C5 C4 C3 121.5(2)
N1 C8 O1 113.01(19)
N1 C8 C24 113.4(2)
O1 C8 C24 106.34(19)
C12 C11 C2 121.1(2)
C11 C12 C13 120.6(3)
C14 C13 C12 120.1(3)
C13 C14 C3 121.2(2)
C19 C15 C16 118.7(2)
C19 C15 C10 123.3(2)
C16 C15 C10 117.8(2)
C16 C20 C17 122.6(2)
C16 C20 N2 118.6(2)
C17 C20 N2 118.8(3)
C15 C19 C18 120.9(2)
C20 C16 C15 119.2(2)
C17 C18 C19 120.3(2)
C20 C17 C18 118.3(3)
O2 N2 O3 123.3(3)
O2 N2 C20 118.6(3)
O3 N2 C20 118.1(3)
N1 C21 C22 110.2(2)
C8 C24 C23 111.8(2)
C24 C23 C22 109.5(2)
C21 C22 C23 110.1(2)

loop_
_geom_bond_atom_site_label_1
_geom_bond_atom_site_label_2
_geom_bond_distance
O1 C6 1.367(3)
O1 C8 1.479(3)
N1 C8 1.437(3)
N1 C21 1.470(3)
N1 C10 1.485(3)
C2 C11 1.420(3)
C2 C3 1.428(3)
C2 C1 1.431(3)
C6 C1 1.382(3)
C6 C5 1.417(3)
C1 C10 1.516(3)
C3 C14 1.412(3)
C3 C4 1.422(4)
C5 C4 1.350(3)
C10 C15 1.523(3)
C8 C24 1.506(3)
C11 C12 1.372(3)
C12 C13 1.398(4)
C13 C14 1.362(4)
C15 C19 1.384(3)
C15 C16 1.397(3)
C20 C16 1.374(3)
C20 C17 1.376(4)
C20 N2 1.474(4)
C19 C18 1.391(3)
C18 C17 1.379(4)
N2 O2 1.217(3)
N2 O3 1.229(3)
C21 C22 1.514(3)
C24 C23 1.517(3)
C23 C22 1.521(4)
